data_1537101
loop_
_publ_author_name
'Fries, T.'
'Mayer von Kuerthy, G.'
'Ehmann, A.'
'Wischert, W.'
'Kemmler-Sack, S.'

_publ_section_title
;
 The system Bi Pb Sr2 Fe(1-x) T(x) O(6+z) (T= Co, Ni)
;
_journal_name_full 'Journal of the Less-Common Metals'
_journal_page_first 337
_journal_page_last 341
_journal_volume 159
_journal_year 1990
_chemical_formula_sum 'Bi Fe O6.1 Pb Sr2'
_chemical_name_systematic 'Bi Pb Sr2 Fe O6.1'
_space_group_IT_number 69
_symmetry_space_group_name_Hall '-F 2 2'
_symmetry_space_group_name_H-M 'F m m m'
_cell_angle_alpha 90
_cell_angle_beta 90
_cell_angle_gamma 90
_cell_formula_units_Z 4
_cell_length_a 5.425
_cell_length_b 5.49
_cell_length_c 23.22
_cell_volume 691.567
_citation_journal_id_ASTM JCOMAH
_cod_data_source_file Fries_JCOMAH_1990_1757.cif
_cod_data_source_block Bi1Fe1O6.1Pb1Sr2
_cod_original_formula_sum 'Bi1 Fe1 O6.1 Pb1 Sr2'
_cod_database_code 1537101

loop_
_symmetry_equiv_pos_as_xyz
x,y,z
-x,-y,z
x,-y,-z
-x,y,-z
-x,-y,-z
x,y,-z
-x,y,z
x,-y,z
x,y+1/2,z+1/2
-x,-y+1/2,z+1/2
x,-y+1/2,-z+1/2
-x,y+1/2,-z+1/2
-x,-y+1/2,-z+1/2
x,y+1/2,-z+1/2
-x,y+1/2,z+1/2
x,-y+1/2,z+1/2
x+1/2,y,z+1/2
-x+1/2,-y,z+1/2
x+1/2,-y,-z+1/2
-x+1/2,y,-z+1/2
-x+1/2,-y,-z+1/2
x+1/2,y,-z+1/2
-x+1/2,y,z+1/2
x+1/2,-y,z+1/2
x+1/2,y+1/2,z
-x+1/2,-y+1/2,z
x+1/2,-y+1/2,-z
-x+1/2,y+1/2,-z
-x+1/2,-y+1/2,-z
x+1/2,y+1/2,-z
-x+1/2,y+1/2,z
x+1/2,-y+1/2,z

loop_
_atom_site_label
_atom_site_type_symbol
_atom_site_fract_x
_atom_site_fract_y
_atom_site_fract_z
_atom_site_occupancy
_atom_site_U_iso_or_equiv
O1 O-2 0.25 0.25 0 1 0.0
Pb1 Pb+2 0 0.5 0.1893 0.4875 0.0
Bi1 Bi+3 0 0.5 0.1893 0.4875 0.0
O3 O-2 0 0 0.19 1 0.0
Bi2 Bi+3 0 0 0.0781 0.0125 0.0
O2 O-2 0.5 0 0.0793 1 0.0
Pb2 Pb+2 0 0 0.0781 0.0125 0.0
Sr1 Sr+2 0 0.5 0.1893 0.025 0.0
Sr2 Sr+2 0 0 0.0781 0.975 0.0
Fe1 Fe+3 0.5 0 0 1 0.0
